data_2234843
loop_
_publ_author_name
'Wang, Jian-Guo'
'Zhang, Yuan'
'Su, Zhong-Xing'
'Liu, Xiang'

_publ_section_title
;
 Poly[[bis[3-(1<i>H</i>-tetrazol-1-yl)propanoic
 acid-\k<i>N</i>^4^]cadmium]-di-\m-thiocyanato-\k^2^<i>N</i>:<i>S</i>;\k^2^<i>S</i>:<i>N</i>]
;
_journal_coeditor_code XU5497
_journal_issue 5
_journal_name_full 'Acta Crystallographica Section E'
_journal_page_first m593
_journal_page_last m594
_journal_paper_doi 10.1107/S1600536812014730
_journal_volume 68
_journal_year 2012
_chemical_formula_iupac '[Cd (N C S)2 (C4 H6 N4 O2)2]'
_chemical_formula_moiety 'C10 H12 Cd N10 O4 S2'
_chemical_formula_sum 'C10 H12 Cd N10 O4 S2'
_chemical_formula_weight 512.81
_chemical_name_systematic
;
Poly[[bis[3-(1<i>H</i>-tetrazol-1-yl)propanoic acid-\k<i>N</i>^4^]cadmium]-
di-\m-thiocyanato-\k^2^<i>N</i>:<i>S</i>;\k^2^<i>S</i>:<i>N</i>]
;
_space_group_IT_number 14
_symmetry_cell_setting monoclinic
_symmetry_space_group_name_Hall '-P 2ybc'
_symmetry_space_group_name_H-M 'P 1 21/c 1'
_atom_sites_solution_hydrogens geom
_atom_sites_solution_primary direct
_atom_sites_solution_secondary difmap
_audit_creation_method SHELXL-97
_cell_angle_alpha 90.00
_cell_angle_beta 106.8090(10)
_cell_angle_gamma 90.00
_cell_formula_units_Z 2
_cell_length_a 12.7402(19)
_cell_length_b 6.9555(11)
_cell_length_c 10.7549(16)
_cell_measurement_reflns_used 4116
_cell_measurement_temperature 296(2)
_cell_measurement_theta_max 28.28
_cell_measurement_theta_min 3.34
_cell_volume 912.3(2)
_computing_cell_refinement 'SAINT (Bruker, 2007)'
_computing_data_collection 'APEX2 (Bruker, 2007)'
_computing_data_reduction 'SAINT (Bruker, 2007)'
_computing_molecular_graphics 'SHELXTL (Sheldrick, 2008)'
_computing_publication_material 'SHELXTL (Sheldrick, 2008)'
_computing_structure_refinement 'SHELXTL (Sheldrick, 2008)'
_computing_structure_solution 'SHELXTL (Sheldrick, 2008)'
_diffrn_ambient_temperature 296(2)
_diffrn_measured_fraction_theta_full 0.998
_diffrn_measured_fraction_theta_max 0.998
_diffrn_measurement_device_type 'Bruker APEXII CCD'
_diffrn_measurement_method '\f and \w scans'
_diffrn_radiation_monochromator graphite
_diffrn_radiation_source 'fine-focus sealed tube'
_diffrn_radiation_type MoK\a
_diffrn_radiation_wavelength 0.71073
_diffrn_reflns_av_R_equivalents 0.0208
_diffrn_reflns_av_sigmaI/netI 0.0202
_diffrn_reflns_limit_h_max 15
_diffrn_reflns_limit_h_min -15
_diffrn_reflns_limit_k_max 8
_diffrn_reflns_limit_k_min -8
_diffrn_reflns_limit_l_max 13
_diffrn_reflns_limit_l_min -13
_diffrn_reflns_number 5775
_diffrn_reflns_theta_full 25.50
_diffrn_reflns_theta_max 25.50
_diffrn_reflns_theta_min 3.34
_exptl_absorpt_coefficient_mu 1.467
_exptl_absorpt_correction_T_max 0.758
_exptl_absorpt_correction_T_min 0.729
_exptl_absorpt_correction_type multi-scan
_exptl_absorpt_process_details '(SADABS; Bruker, 2001)'
_exptl_crystal_colour blue
_exptl_crystal_density_diffrn 1.863
_exptl_crystal_density_method 'not measured'
_exptl_crystal_description block
_exptl_crystal_F_000 508
_exptl_crystal_size_max 0.23
_exptl_crystal_size_mid 0.22
_exptl_crystal_size_min 0.20
_refine_diff_density_max 0.590
_refine_diff_density_min -0.512
_refine_ls_extinction_method none
_refine_ls_goodness_of_fit_ref 1.069
_refine_ls_hydrogen_treatment mixed
_refine_ls_matrix_type full
_refine_ls_number_parameters 128
_refine_ls_number_reflns 1695
_refine_ls_number_restraints 0
_refine_ls_restrained_S_all 1.069
_refine_ls_R_factor_all 0.0253
_refine_ls_R_factor_gt 0.0209
_refine_ls_shift/su_max 0.000
_refine_ls_shift/su_mean 0.000
_refine_ls_structure_factor_coef Fsqd
_refine_ls_weighting_details 'calc w=1/[\s^2^(Fo^2^)+(0.0245P)^2^+0.4800P] where P=(Fo^2^+2Fc^2^)/3'
_refine_ls_weighting_scheme calc
_refine_ls_wR_factor_gt 0.0497
_refine_ls_wR_factor_ref 0.0519
_reflns_number_gt 1505
_reflns_number_total 1695
_reflns_threshold_expression I>2sigma(I)
_cod_data_source_file xu5497.cif
_cod_data_source_block I
_cod_original_sg_symbol_H-M 'P 21/c'
_cod_database_code 2234843
_cod_database_fobs_code 2234843

loop_
_symmetry_equiv_pos_as_xyz
'x, y, z'
'-x, y+1/2, -z+1/2'
'-x, -y, -z'
'x, -y-1/2, z-1/2'

loop_
_atom_site_type_symbol
_atom_site_label
_atom_site_fract_x
_atom_site_fract_y
_atom_site_fract_z
_atom_site_U_iso_or_equiv
_atom_site_adp_type
_atom_site_calc_flag
_atom_site_refinement_flags
_atom_site_occupancy
_atom_site_symmetry_multiplicity
C C1 0.30765(19) 0.2887(4) 0.3041(2) 0.0348(5) Uani d . 1 1
H H1 0.3447 0.2929 0.2412 0.042 Uiso calc R 1 1
C C2 0.1466(2) 0.4991(3) 0.1939(2) 0.0370(6) Uani d . 1 1
H H2A 0.0708 0.4582 0.1737 0.044 Uiso calc R 1 1
H H2B 0.1698 0.4853 0.1160 0.044 Uiso calc R 1 1
C C3 0.1555(2) 0.7069(3) 0.2350(2) 0.0342(5) Uani d . 1 1
H H3A 0.1298 0.7213 0.3110 0.041 Uiso calc R 1 1
H H3B 0.2318 0.7463 0.2584 0.041 Uiso calc R 1 1
C C4 0.08935(19) 0.8341(3) 0.1283(2) 0.0314(5) Uani d . 1 1
C C5 0.42494(19) -0.3428(4) 0.6880(2) 0.0337(5) Uani d . 1 1
Cd Cd1 0.5000 0.0000 0.5000 0.02720(9) Uani d S 1 2
N N1 0.33986(16) 0.1944(3) 0.41393(17) 0.0345(5) Uani d . 1 1
N N2 0.26241(18) 0.2267(3) 0.4749(2) 0.0426(5) Uani d . 1 1
N N3 0.18639(17) 0.3363(3) 0.4049(2) 0.0419(5) Uani d . 1 1
N N4 0.21474(15) 0.3766(3) 0.29673(17) 0.0289(4) Uani d . 1 1
N N5 0.46640(18) -0.3889(3) 0.79258(19) 0.0447(6) Uani d . 1 1
O O1 0.04537(15) 0.7745(3) 0.01892(15) 0.0402(4) Uani d . 1 1
O O2 0.08335(18) 1.0111(3) 0.16420(19) 0.0493(5) Uani d . 1 1
S S1 0.36445(7) -0.27644(12) 0.53866(6) 0.0594(2) Uani d . 1 1
H H1O 0.042(3) 1.083(6) 0.093(4) 0.080(11) Uiso d . 1 1

loop_
_atom_site_aniso_label
_atom_site_aniso_U_11
_atom_site_aniso_U_22
_atom_site_aniso_U_33
_atom_site_aniso_U_12
_atom_site_aniso_U_13
_atom_site_aniso_U_23
C1 0.0356(13) 0.0419(15) 0.0290(11) 0.0104(11) 0.0129(10) 0.0079(10)
C2 0.0396(13) 0.0343(14) 0.0302(12) 0.0123(11) -0.0007(10) 0.0047(10)
C3 0.0360(13) 0.0327(14) 0.0299(11) 0.0036(11) 0.0032(10) 0.0038(10)
C4 0.0322(12) 0.0298(14) 0.0303(11) 0.0015(10) 0.0061(10) 0.0033(10)
C5 0.0348(12) 0.0343(14) 0.0324(13) -0.0070(11) 0.0101(10) 0.0043(10)
Cd1 0.03311(14) 0.02849(15) 0.01786(12) 0.00767(10) 0.00396(9) 0.00081(9)
N1 0.0377(11) 0.0369(12) 0.0300(9) 0.0113(9) 0.0113(8) 0.0079(9)
N2 0.0506(13) 0.0425(13) 0.0407(11) 0.0153(11) 0.0227(10) 0.0164(10)
N3 0.0435(12) 0.0452(14) 0.0424(12) 0.0132(10) 0.0209(10) 0.0129(10)
N4 0.0304(10) 0.0281(11) 0.0271(9) 0.0063(8) 0.0064(8) 0.0041(8)
N5 0.0533(13) 0.0522(15) 0.0279(11) -0.0044(11) 0.0105(10) 0.0109(10)
O1 0.0462(10) 0.0340(10) 0.0322(8) 0.0089(8) -0.0018(7) 0.0016(7)
O2 0.0655(13) 0.0303(11) 0.0379(10) 0.0106(9) -0.0076(9) -0.0006(8)
S1 0.0620(5) 0.0644(5) 0.0352(3) -0.0248(4) -0.0121(3) 0.0207(3)

loop_
_atom_type_symbol
_atom_type_description
_atom_type_scat_dispersion_real
_atom_type_scat_dispersion_imag
_atom_type_scat_source
C C 0.0033 0.0016 'International Tables Vol C Tables 4.2.6.8 and 6.1.1.4'
H H 0.0000 0.0000 'International Tables Vol C Tables 4.2.6.8 and 6.1.1.4'
N N 0.0061 0.0033 'International Tables Vol C Tables 4.2.6.8 and 6.1.1.4'
O O 0.0106 0.0060 'International Tables Vol C Tables 4.2.6.8 and 6.1.1.4'
Cd Cd -0.8075 1.2024 'International Tables Vol C Tables 4.2.6.8 and 6.1.1.4'
S S 0.1246 0.1234 'International Tables Vol C Tables 4.2.6.8 and 6.1.1.4'

loop_
_geom_angle_atom_site_label_1
_geom_angle_atom_site_label_2
_geom_angle_atom_site_label_3
_geom_angle_site_symmetry_1
_geom_angle_site_symmetry_3
_geom_angle
N1 C1 N4 . . 109.2(2)
N1 C1 H1 . . 125.4
N4 C1 H1 . . 125.4
N4 C2 C3 . . 111.01(19)
N4 C2 H2A . . 109.4
C3 C2 H2A . . 109.4
N4 C2 H2B . . 109.4
C3 C2 H2B . . 109.4
H2A C2 H2B . . 108.0
C4 C3 C2 . . 111.32(19)
C4 C3 H3A . . 109.4
C2 C3 H3A . . 109.4
C4 C3 H3B . . 109.4
C2 C3 H3B . . 109.4
H3A C3 H3B . . 108.0
O1 C4 O2 . . 123.9(2)
O1 C4 C3 . . 122.5(2)
O2 C4 C3 . . 113.6(2)
N5 C5 S1 . . 179.4(2)
N5 Cd1 N5 4 2_656 180.0
N5 Cd1 N1 4 3_656 94.85(7)
N5 Cd1 N1 2_656 3_656 85.15(7)
N5 Cd1 N1 4 . 85.15(7)
N5 Cd1 N1 2_656 . 94.85(7)
N1 Cd1 N1 3_656 . 180.0
N5 Cd1 S1 4 3_656 92.19(6)
N5 Cd1 S1 2_656 3_656 87.81(6)
N1 Cd1 S1 3_656 3_656 87.15(5)
N1 Cd1 S1 . 3_656 92.85(5)
N5 Cd1 S1 4 . 87.81(6)
N5 Cd1 S1 2_656 . 92.19(6)
N1 Cd1 S1 3_656 . 92.85(5)
N1 Cd1 S1 . . 87.15(5)
S1 Cd1 S1 3_656 . 180.0
C1 N1 N2 . . 105.79(19)
C1 N1 Cd1 . . 129.80(16)
N2 N1 Cd1 . . 124.41(14)
N3 N2 N1 . . 110.18(18)
N2 N3 N4 . . 106.52(18)
C1 N4 N3 . . 108.31(18)
C1 N4 C2 . . 130.0(2)
N3 N4 C2 . . 121.74(19)
C5 N5 Cd1 . 2_646 164.0(2)
C4 O2 H1O . . 109(2)
C5 S1 Cd1 . . 102.24(9)

loop_
_geom_bond_atom_site_label_1
_geom_bond_atom_site_label_2
_geom_bond_site_symmetry_2
_geom_bond_distance
C1 N1 . 1.310(3)
C1 N4 . 1.314(3)
C1 H1 . 0.9300
C2 N4 . 1.466(3)
C2 C3 . 1.506(3)
C2 H2A . 0.9700
C2 H2B . 0.9700
C3 C4 . 1.500(3)
C3 H3A . 0.9700
C3 H3B . 0.9700
C4 O1 . 1.220(3)
C4 O2 . 1.299(3)
C5 N5 . 1.142(3)
C5 S1 . 1.634(2)
Cd1 N5 4 2.281(2)
Cd1 N5 2_656 2.281(2)
Cd1 N1 3_656 2.3989(19)
Cd1 N1 . 2.3990(19)
Cd1 S1 3_656 2.6958(8)
Cd1 S1 . 2.6958(8)
N1 N2 . 1.352(3)
N2 N3 . 1.290(3)
N3 N4 . 1.343(3)
N5 Cd1 2_646 2.281(2)
O2 H1O . 0.94(4)

loop_
_geom_hbond_atom_site_label_D
_geom_hbond_atom_site_label_H
_geom_hbond_atom_site_label_A
_geom_hbond_site_symmetry_A
_geom_hbond_distance_DH
_geom_hbond_distance_HA
_geom_hbond_distance_DA
_geom_hbond_angle_DHA
O2 H1O O1 3_575 0.94(4) 1.70(4) 2.631(3) 170(4)
C1 H1 N5 3_656 0.93 2.62 3.404(3) 142

loop_
_geom_torsion_atom_site_label_1
_geom_torsion_atom_site_label_2
_geom_torsion_atom_site_label_3
_geom_torsion_atom_site_label_4
_geom_torsion_site_symmetry_1
_geom_torsion_site_symmetry_4
_geom_torsion
N4 C2 C3 C4 . . 177.9(2)
C2 C3 C4 O1 . . -7.7(3)
C2 C3 C4 O2 . . 171.9(2)
N4 C1 N1 N2 . . 0.2(3)
N4 C1 N1 Cd1 . . -179.88(15)
N5 Cd1 N1 C1 4 . -40.8(2)
N5 Cd1 N1 C1 2_656 . 139.2(2)
N1 Cd1 N1 C1 3_656 . -2E1(3)
S1 Cd1 N1 C1 3_656 . 51.2(2)
S1 Cd1 N1 C1 . . -128.8(2)
N5 Cd1 N1 N2 4 . 139.1(2)
N5 Cd1 N1 N2 2_656 . -40.9(2)
N1 Cd1 N1 N2 3_656 . 16E1(3)
S1 Cd1 N1 N2 3_656 . -128.94(19)
S1 Cd1 N1 N2 . . 51.05(19)
C1 N1 N2 N3 . . 0.0(3)
Cd1 N1 N2 N3 . . -179.93(16)
N1 N2 N3 N4 . . -0.2(3)
N1 C1 N4 N3 . . -0.4(3)
N1 C1 N4 C2 . . 180.0(2)
N2 N3 N4 C1 . . 0.3(3)
N2 N3 N4 C2 . . -180.0(2)
C3 C2 N4 C1 . . -106.9(3)
C3 C2 N4 N3 . . 73.4(3)
S1 C5 N5 Cd1 . 2_646 2E1(3)
N5 C5 S1 Cd1 . . 13E1(3)
N5 Cd1 S1 C5 4 . 142.55(11)
N5 Cd1 S1 C5 2_656 . -37.45(11)
N1 Cd1 S1 C5 3_656 . 47.80(11)
N1 Cd1 S1 C5 . . -132.20(11)
S1 Cd1 S1 C5 3_656 . -57(10)
